data_9000404
loop_
_publ_author_name
'Moore, P. B.'
'Araki, T.'

_publ_section_title
;
 Jahnsite, CaMnMg2(H2O)8Fe2(OH)2[PO4]4: A novel stereoisomerism of
 ligands about octahedral corner-chains
;
_journal_name_full 'American Mineralogist'
_journal_page_first 964
_journal_page_last 973
_journal_volume 59
_journal_year 1974
_chemical_compound_source 'Tip Top mine, Custer Country, South Dakota, USA'
_chemical_formula_sum 'Ca Fe2 H18 Mg2 Mn O26 P4'
_chemical_name_mineral Jahnsite-(CaMnMg)
_space_group_IT_number 13
_symmetry_space_group_name_Hall '-P 2ya'
_symmetry_space_group_name_H-M 'P 1 2/a 1'
_cell_angle_alpha 90
_cell_angle_beta 110.16
_cell_angle_gamma 90
_cell_formula_units_Z 2
_cell_length_a 14.94
_cell_length_b 7.14
_cell_length_c 9.93
_cell_volume 994.353
_database_code_amcsd 0000414
_exptl_crystal_density_diffrn 2.717
_cod_original_formula_sum 'Ca Mn Mg2 Fe2 P4 O26 H18'
_cod_database_code 9000404

loop_
_space_group_symop_operation_xyz
x,y,z
1/2-x,y,-z
1/2+x,-y,z
-x,-y,-z

loop_
_atom_site_label
_atom_site_fract_x
_atom_site_fract_y
_atom_site_fract_z
_atom_site_U_iso_or_equiv
_atom_site_type_symbol
_atom_site_attached_hydrogens
Ca 0.25000 -0.02490 0.00000 0.02140 Ca 0
Mn 0.25000 0.47750 0.00000 0.01418 Mn 0
Mg1 0.50000 0.00000 0.50000 0.01532 Mg 0
Mg2 0.25000 0.49630 0.50000 0.01216 Mg 0
Fe1 0.00000 0.00000 0.00000 0.02001 Fe 0
Fe2 0.00000 0.50000 0.00000 0.02153 Fe 0
P1 0.18300 0.26150 0.18810 0.01165 P 0
P2 0.08130 0.74760 0.79780 0.01102 P 0
O1 0.27580 0.23450 0.15120 0.02318 O 0
O2 0.20410 0.29560 0.34620 0.02090 O 0
O3 0.12290 0.08270 0.13990 0.01988 O 0
O4 0.13690 0.43520 0.09410 0.01456 O 0
O5 0.18900 0.69840 0.85530 0.01925 O 0
O6 0.04970 0.78020 0.63810 0.01862 O 0
O7 0.07470 0.92930 0.87910 0.01634 O 0
O8 0.02450 0.58810 0.83140 0.01634 O 0
O-H 0.02560 0.75090 0.09350 0.01343 O 1
Wat1 0.22310 0.71850 0.34450 0.02647 O 2
Wat2 0.44970 0.21300 0.34520 0.03002 O 2
Wat3 0.63070 -0.00660 0.46290 0.02761 O 2
Wat4 0.39170 0.51310 0.51150 0.02178 O 2

loop_
_cod_changelog_entry_id
_cod_changelog_entry_author
_cod_changelog_entry_date
_cod_changelog_entry_text
1
;cod-tools version 3.8.0
Id: cif_guess_AMCSD_atom_types 9574 2023-05-10 09:00:05Z saulius
;
2023-05-10T18:46:17+03:00
;Derived atom types and hydrogen counts
from atom names that follow the AMCSD naming convention
(Wat == water, O-H == hydroxyl).
;

loop_
_cod_related_entry_id
_cod_related_entry_database
_cod_related_entry_code
1 AMCSD 0000414
